data_7716239
loop_
_publ_author_name
'Sundaresan, Sriram'
'Eppelsheimer, Julian'
'Gera, Esha'
'Wiener, Lukas'
'Carrella, Luca M.'
'Vignesh, Kuduva R.'
'Rentschler, Eva'

_publ_section_title
;
 A combined theoretical and experimental approach to determine the right
 choice of co-ligand to impart spin crossover in Fe(II) complexes based on
 1,3,4-oxadiazole ligands.
;
_journal_issue 24
_journal_name_full 'Dalton transactions (Cambridge, England : 2003)'
_journal_page_first 10303
_journal_page_last 10317
_journal_paper_doi 10.1039/d4dt01141d
_journal_volume 53
_journal_year 2024
_chemical_formula_moiety 'C40 H36 Fe2 N12 O2, 4(Cl O4), 2(C H3 N O2)'
_chemical_formula_sum 'C42 H42 Cl4 Fe2 N14 O22'
_chemical_formula_weight 1348.39
_space_group_crystal_system monoclinic
_space_group_IT_number 14
_space_group_name_Hall '-P 2yn'
_space_group_name_H-M_alt 'P 1 21/n 1'
_atom_sites_solution_hydrogens geom
_atom_sites_solution_primary dual
_audit_creation_date 2019-11-21
_audit_creation_method
;
Olex2 1.2
(compiled 2018.05.29 svn.r3508 for OlexSys, GUI svn.r5506)
;
_audit_update_record
;
2024-04-16 deposited with the CCDC.	2024-05-30 downloaded from the CCDC.
;
_cell_angle_alpha 90
_cell_angle_beta 95.600(3)
_cell_angle_gamma 90
_cell_formula_units_Z 2
_cell_length_a 12.5361(4)
_cell_length_b 16.0432(6)
_cell_length_c 13.6085(5)
_cell_measurement_reflns_used 38385
_cell_measurement_temperature 150
_cell_measurement_theta_max 30.79
_cell_measurement_theta_min 1.97
_cell_volume 2723.87(17)
_computing_cell_refinement
;
X-Area Recipe 1.34.0.0 (STOE, 2019)
;
_computing_data_collection
;
X-Area Pilatus3_SV 1.31.154.0 (STOE, 2019)
;
_computing_data_reduction
;
X-Area Integrate 1.77.0.0 (STOE, 2019)
X-Area LANA 1.77.1.0 (STOE, 2019)
;
_computing_molecular_graphics 'Olex2 (Dolomanov et al., 2009)'
_computing_publication_material 'Olex2 (Dolomanov et al., 2009)'
_computing_structure_refinement 'ShelXL (Sheldrick, 2015)'
_computing_structure_solution 'ShelXT (Sheldrick, 2015)'
_diffrn_ambient_temperature 150(2)
_diffrn_detector_area_resol_mean 5.81
_diffrn_detector_type 'DECTRIS PILATUS 100K'
_diffrn_measured_fraction_theta_full 1.000
_diffrn_measured_fraction_theta_max 0.895
_diffrn_measurement_details
;
 2182 frames, detector distance = 60 mm
;
_diffrn_measurement_device 'Eulerian 4-circle diffractometer'
_diffrn_measurement_device_type 'STOE STADIVARI'
_diffrn_measurement_method 'rotation method, \w scans'
_diffrn_radiation_type MoK\a
_diffrn_radiation_wavelength 0.71073
_diffrn_reflns_av_R_equivalents 0.0246
_diffrn_reflns_av_unetI/netI 0.0307
_diffrn_reflns_Laue_measured_fraction_full 1.000
_diffrn_reflns_Laue_measured_fraction_max 0.895
_diffrn_reflns_limit_h_max 17
_diffrn_reflns_limit_h_min -16
_diffrn_reflns_limit_k_max 22
_diffrn_reflns_limit_k_min -21
_diffrn_reflns_limit_l_max 19
_diffrn_reflns_limit_l_min -19
_diffrn_reflns_number 31060
_diffrn_reflns_point_group_measured_fraction_full 1.000
_diffrn_reflns_point_group_measured_fraction_max 0.895
_diffrn_reflns_theta_full 25.242
_diffrn_reflns_theta_max 30.803
_diffrn_reflns_theta_min 1.968
_exptl_absorpt_coefficient_mu 0.822
_exptl_absorpt_correction_T_max 0.6837
_exptl_absorpt_correction_T_min 0.5083
_exptl_absorpt_correction_type multi-scan
_exptl_absorpt_process_details
;
STOE LANA, absorption correction by scaling of reflection intensities.
J. Koziskova, F. Hahn, J. Richter, J. Kozisek, "Comparison of different
absorption corrections on the model structure of tetrakis(\m~2~-acetato)-
diaqua-di-copper(II)", Acta Chimica Slovaca, vol. 9, no. 2, 2016, pp. 136 - 140.
Afterwards a spherical absorption correction was performed within STOE LANA.
;
_exptl_crystal_colour yellow
_exptl_crystal_colour_primary yellow
_exptl_crystal_density_diffrn 1.644
_exptl_crystal_density_method 'not measured'
_exptl_crystal_description plate
_exptl_crystal_F_000 1376
_exptl_crystal_size_max 0.2
_exptl_crystal_size_mid 0.147
_exptl_crystal_size_min 0.08
_refine_diff_density_max 0.387
_refine_diff_density_min -0.388
_refine_diff_density_rms 0.055
_refine_ls_extinction_method none
_refine_ls_goodness_of_fit_ref 1.031
_refine_ls_hydrogen_treatment constr
_refine_ls_matrix_type full
_refine_ls_number_parameters 445
_refine_ls_number_reflns 7639
_refine_ls_number_restraints 18
_refine_ls_restrained_S_all 1.036
_refine_ls_R_factor_all 0.0509
_refine_ls_R_factor_gt 0.0328
_refine_ls_shift/su_max 0.000
_refine_ls_shift/su_mean 0.000
_refine_ls_structure_factor_coef Fsqd
_refine_ls_weighting_details 'w=1/[\s^2^(Fo^2^)+(0.0443P)^2^+0.4056P] where P=(Fo^2^+2Fc^2^)/3'
_refine_ls_weighting_scheme calc
_refine_ls_wR_factor_gt 0.0793
_refine_ls_wR_factor_ref 0.0842
_reflns_Friedel_coverage 0.000
_reflns_number_gt 5795
_reflns_number_total 7639
_reflns_threshold_expression 'I > 2\s(I)'
_cod_data_source_file d4dt01141d2.cif
_cod_data_source_block je-215-1
_cod_depositor_comments 'Adding full bibliography for 7716239--7716246.cif.'
_cod_database_code 7716239
_shelx_shelxl_version_number 2016/6
_shelx_space_group_comment
;
The symmetry employed for this shelxl refinement is uniquely defined
by the following loop, which should always be used as a source of
symmetry information in preference to the above space-group names.
They are only intended as comments.
;
_olex2_refinement_description
;
1. Fixed Uiso
 At 1.2 times of:
  All C(H) groups, All C(H,H) groups
 At 1.5 times of:
  All C(H,H,H) groups
2. Uiso/Uaniso restraints and constraints
O4 \\sim O4A: within 1.7A with sigma of 0.01 and sigma for terminal atoms of
0.02
O2A \\sim O2: within 1.7A with sigma of 0.01 and sigma for terminal atoms of
0.02
O3 \\sim O3A: within 1.7A with sigma of 0.01 and sigma for terminal atoms of
0.02
3. Others
 Sof(O9A)=Sof(O6A)=Sof(O8A)=1-FVAR(1)
 Sof(O8)=Sof(O6)=Sof(O9)=FVAR(1)
 Sof(O2A)=Sof(O5A)=Sof(O3A)=Sof(O4A)=1-FVAR(2)
 Sof(O2)=Sof(O4)=Sof(O5)=Sof(O3)=FVAR(2)
4.a Secondary CH2 refined with riding coordinates:
 C8(H8A,H8B), C15(H15A,H15B), C9(H9A,H9B)
4.b Aromatic/amide H refined with riding coordinates:
 C4(H4), C14(H14), C20(H20), C5(H5), C13(H13), C7(H7), C11(H11), C6(H6),
 C12(H12), C19(H19), C17(H17), C18(H18)
4.c Idealised Me refined as rotating group:
 C21(H21A,H21B,H21C)
;
_olex2_submission_special_instructions 'No special instructions were received'

loop_
_space_group_symop_operation_xyz
'x, y, z'
'-x+1/2, y+1/2, -z+1/2'
'-x, -y, -z'
'x-1/2, -y-1/2, z-1/2'

loop_
_atom_site_label
_atom_site_type_symbol
_atom_site_fract_x
_atom_site_fract_y
_atom_site_fract_z
_atom_site_U_iso_or_equiv
_atom_site_adp_type
_atom_site_occupancy
_atom_site_site_symmetry_order
_atom_site_calc_flag
_atom_site_refinement_flags_posn
_atom_site_refinement_flags_adp
_atom_site_refinement_flags_occupancy
_atom_site_disorder_assembly
_atom_site_disorder_group
Fe1 Fe 0.46019(2) 0.38105(2) 0.41454(2) 0.01948(6) Uani 1 1 d . . . . .
Cl2 Cl 0.64571(3) 0.60510(3) 0.20852(3) 0.02925(9) Uani 1 1 d . . . . .
Cl1 Cl 0.85671(3) 0.37946(3) 0.63851(3) 0.03407(10) Uani 1 1 d . . . . .
O1 O 0.76435(8) 0.49485(6) 0.42424(8) 0.0220(2) Uani 1 1 d . . . . .
N2 N 0.62150(9) 0.53415(7) 0.49390(9) 0.0206(3) Uani 1 1 d . . . . .
N1 N 0.59873(9) 0.45938(8) 0.44396(10) 0.0220(3) Uani 1 1 d . . . . .
N5 N 0.41907(10) 0.41850(8) 0.26807(10) 0.0224(3) Uani 1 1 d . . . . .
N6 N 0.52196(10) 0.28179(8) 0.50360(10) 0.0261(3) Uani 1 1 d . . . . .
N3 N 0.70758(10) 0.67419(8) 0.57031(10) 0.0238(3) Uani 1 1 d . . . . .
N4 N 0.59501(10) 0.32036(8) 0.32307(10) 0.0253(3) Uani 1 1 d . . . . .
O7 O 0.71446(12) 0.64609(10) 0.28341(11) 0.0519(4) Uani 1 1 d . . . . .
O2 O 0.7475(4) 0.3858(3) 0.6032(3) 0.0403(8) Uani 0.759(17) 1 d . U P A 1
C3 C 0.77297(11) 0.62728(9) 0.51921(11) 0.0205(3) Uani 1 1 d . . . . .
C2 C 0.71963(11) 0.55237(9) 0.48020(11) 0.0197(3) Uani 1 1 d . . . . .
C1 C 0.68434(11) 0.43893(9) 0.40492(11) 0.0227(3) Uani 1 1 d . . . . .
O10 O 0.82896(14) 0.37803(10) 0.14225(15) 0.0657(5) Uani 1 1 d . . . . .
N7 N 0.87858(13) 0.43250(11) 0.10560(15) 0.0477(4) Uani 1 1 d . . . . .
C4 C 0.87685(12) 0.64872(10) 0.50427(12) 0.0272(3) Uani 1 1 d . . . . .
H4 H 0.919861 0.613539 0.468152 0.033 Uiso 1 1 calc R . . . .
C10 C 0.47326(13) 0.39121(10) 0.19352(12) 0.0262(3) Uani 1 1 d . . . . .
O4 O 0.8731(3) 0.3670(4) 0.7438(4) 0.0600(12) Uani 0.759(17) 1 d . U P A 1
C14 C 0.34078(13) 0.47532(10) 0.24735(13) 0.0279(3) Uani 1 1 d . . . . .
H14 H 0.303378 0.495629 0.299879 0.033 Uiso 1 1 calc R . . . .
O8 O 0.6349(4) 0.6563(3) 0.1216(3) 0.0465(11) Uani 0.592(15) 1 d . . P B 1
C16 C 0.59370(12) 0.22969(10) 0.46800(14) 0.0302(4) Uani 1 1 d . . . . .
C20 C 0.50542(14) 0.27654(11) 0.59919(13) 0.0336(4) Uani 1 1 d . . . . .
H20 H 0.453679 0.312163 0.623861 0.040 Uiso 1 1 calc R . . . .
O5 O 0.9137(6) 0.4536(3) 0.6150(4) 0.0583(14) Uani 0.759(17) 1 d . . P A 1
O11 O 0.87705(16) 0.44219(15) 0.01768(15) 0.0880(6) Uani 1 1 d . . . . .
C5 C 0.91593(13) 0.72346(11) 0.54396(14) 0.0319(4) Uani 1 1 d . . . . .
H5 H 0.987045 0.740613 0.535728 0.038 Uiso 1 1 calc R . . . .
C13 C 0.31259(14) 0.50525(11) 0.15354(13) 0.0336(4) Uani 1 1 d . . . . .
H13 H 0.256544 0.544901 0.141583 0.040 Uiso 1 1 calc R . . . .
C8 C 0.69964(13) 0.36202(11) 0.34777(14) 0.0331(4) Uani 1 1 d . . . . .
H8A H 0.749068 0.323878 0.387104 0.040 Uiso 1 1 calc R . . . .
H8B H 0.731916 0.376147 0.286334 0.040 Uiso 1 1 calc R . . . .
C7 C 0.74698(13) 0.74627(10) 0.60694(14) 0.0320(4) Uani 1 1 d . . . . .
H7 H 0.702458 0.780873 0.642214 0.038 Uiso 1 1 calc R . . . .
O6 O 0.6829(5) 0.5227(3) 0.1823(4) 0.0490(12) Uani 0.592(15) 1 d . . P B 1
C11 C 0.44859(15) 0.41915(11) 0.09741(13) 0.0341(4) Uani 1 1 d . . . . .
H11 H 0.487521 0.398817 0.045908 0.041 Uiso 1 1 calc R . . . .
C15 C 0.59894(14) 0.23319(10) 0.35814(14) 0.0336(4) Uani 1 1 d . . . . .
H15A H 0.666169 0.206729 0.341368 0.040 Uiso 1 1 calc R . . . .
H15B H 0.538011 0.201698 0.324502 0.040 Uiso 1 1 calc R . . . .
C6 C 0.85068(14) 0.77265(10) 0.59545(14) 0.0342(4) Uani 1 1 d . . . . .
H6 H 0.876279 0.824181 0.622907 0.041 Uiso 1 1 calc R . . . .
O3 O 0.9028(4) 0.3095(4) 0.5879(5) 0.0795(15) Uani 0.759(17) 1 d . U P A 1
C12 C 0.36779(15) 0.47624(11) 0.07692(13) 0.0369(4) Uani 1 1 d . . . . .
H12 H 0.350023 0.495527 0.011364 0.044 Uiso 1 1 calc R . . . .
C9 C 0.55783(15) 0.32597(13) 0.21689(13) 0.0405(4) Uani 1 1 d . . . . .
H9A H 0.528877 0.271128 0.194093 0.049 Uiso 1 1 calc R . . . .
H9B H 0.619939 0.338596 0.179720 0.049 Uiso 1 1 calc R . . . .
O9 O 0.5361(4) 0.5934(3) 0.2362(5) 0.0465(14) Uani 0.592(15) 1 d . . P B 1
C19 C 0.56028(16) 0.22177(13) 0.66268(16) 0.0460(5) Uani 1 1 d . . . . .
H19 H 0.546234 0.218801 0.729935 0.055 Uiso 1 1 calc R . . . .
C17 C 0.65282(16) 0.17462(13) 0.52884(18) 0.0477(5) Uani 1 1 d . . . . .
H17 H 0.704491 0.139470 0.503279 0.057 Uiso 1 1 calc R . . . .
C18 C 0.63607(18) 0.17122(14) 0.62693(19) 0.0562(6) Uani 1 1 d . . . . .
H18 H 0.676791 0.133993 0.670011 0.067 Uiso 1 1 calc R . . . .
C21 C 0.9441(2) 0.49000(16) 0.1711(2) 0.0689(7) Uani 1 1 d . . . . .
H21A H 0.897221 0.530129 0.200098 0.103 Uiso 1 1 calc GR . . . .
H21B H 0.994305 0.519887 0.132922 0.103 Uiso 1 1 calc GR . . . .
H21C H 0.984302 0.458158 0.223944 0.103 Uiso 1 1 calc GR . . . .
O9A O 0.5792(10) 0.5617(7) 0.2656(4) 0.056(3) Uani 0.408(15) 1 d . . P B 2
O6A O 0.7158(7) 0.5538(8) 0.1605(7) 0.066(3) Uani 0.408(15) 1 d . . P B 2
O8A O 0.5955(11) 0.6599(6) 0.1440(9) 0.092(3) Uani 0.408(15) 1 d . . P B 2
O2A O 0.7381(13) 0.3719(13) 0.636(2) 0.071(5) Uani 0.241(17) 1 d . U P A 2
O5A O 0.8720(12) 0.4696(6) 0.6374(8) 0.041(2) Uani 0.241(17) 1 d . . P A 2
O3A O 0.8925(17) 0.3367(11) 0.5684(15) 0.083(4) Uani 0.241(17) 1 d . U P A 2
O4A O 0.8839(19) 0.3469(18) 0.7281(18) 0.125(7) Uani 0.241(17) 1 d . U P A 2

loop_
_atom_site_aniso_label
_atom_site_aniso_U_11
_atom_site_aniso_U_22
_atom_site_aniso_U_33
_atom_site_aniso_U_23
_atom_site_aniso_U_13
_atom_site_aniso_U_12
Fe1 0.01793(10) 0.02137(11) 0.01958(11) -0.00461(8) 0.00400(8) 0.00231(8)
Cl2 0.0301(2) 0.0345(2) 0.0241(2) 0.00036(15) 0.00765(16) 0.00349(15)
Cl1 0.0287(2) 0.0369(2) 0.0375(2) 0.01206(18) 0.00781(17) 0.00659(16)
O1 0.0194(5) 0.0244(5) 0.0234(5) -0.0046(4) 0.0072(4) 0.0007(4)
N2 0.0187(6) 0.0215(6) 0.0217(6) -0.0060(5) 0.0028(5) 0.0011(5)
N1 0.0195(6) 0.0233(6) 0.0234(7) -0.0083(5) 0.0033(5) 0.0021(5)
N5 0.0217(6) 0.0237(6) 0.0220(7) -0.0030(5) 0.0027(5) -0.0029(5)
N6 0.0227(6) 0.0259(6) 0.0298(7) -0.0018(6) 0.0032(5) 0.0032(5)
N3 0.0219(6) 0.0240(6) 0.0257(7) -0.0031(5) 0.0028(5) 0.0011(5)
N4 0.0230(6) 0.0269(6) 0.0264(7) -0.0094(5) 0.0048(5) 0.0023(5)
O7 0.0516(8) 0.0693(10) 0.0337(8) -0.0057(7) -0.0008(7) -0.0123(7)
O2 0.0310(17) 0.0464(15) 0.0428(17) 0.0027(12) -0.0003(11) 0.0077(12)
C3 0.0208(7) 0.0210(7) 0.0199(7) 0.0004(6) 0.0024(6) 0.0007(5)
C2 0.0198(7) 0.0229(7) 0.0170(7) -0.0007(6) 0.0037(6) 0.0040(5)
C1 0.0198(7) 0.0248(7) 0.0239(8) -0.0035(6) 0.0052(6) 0.0006(6)
O10 0.0640(10) 0.0494(9) 0.0902(14) -0.0009(9) 0.0410(10) -0.0047(7)
N7 0.0348(8) 0.0536(11) 0.0551(12) 0.0099(9) 0.0065(8) 0.0055(8)
C4 0.0246(7) 0.0295(8) 0.0281(8) -0.0021(7) 0.0061(7) -0.0012(6)
C10 0.0269(8) 0.0291(8) 0.0233(8) -0.0075(6) 0.0051(6) -0.0071(6)
O4 0.0510(17) 0.091(3) 0.0379(16) 0.0292(16) 0.0059(12) -0.0083(16)
C14 0.0283(8) 0.0275(8) 0.0278(9) -0.0016(7) 0.0024(7) -0.0021(6)
O8 0.054(2) 0.0566(19) 0.0272(16) 0.0082(14) -0.0060(14) -0.0029(18)
C16 0.0236(8) 0.0242(8) 0.0430(10) -0.0015(7) 0.0046(7) 0.0035(6)
C20 0.0342(9) 0.0366(9) 0.0302(9) 0.0024(7) 0.0036(7) 0.0045(7)
O5 0.060(3) 0.0579(19) 0.0558(19) 0.0184(15) -0.0018(18) -0.0228(18)
O11 0.0712(12) 0.1324(19) 0.0576(12) 0.0303(13) -0.0078(10) -0.0129(12)
C5 0.0265(8) 0.0319(8) 0.0378(10) 0.0003(7) 0.0056(7) -0.0062(7)
C13 0.0372(9) 0.0299(8) 0.0321(9) 0.0045(7) -0.0042(8) -0.0045(7)
C8 0.0245(8) 0.0325(8) 0.0446(10) -0.0165(8) 0.0152(7) -0.0016(6)
C7 0.0307(8) 0.0253(8) 0.0404(10) -0.0082(7) 0.0060(7) 0.0004(6)
O6 0.045(2) 0.0369(19) 0.064(2) -0.0087(16) 0.0015(16) 0.0126(15)
C11 0.0394(9) 0.0390(9) 0.0249(9) -0.0061(7) 0.0087(7) -0.0123(8)
C15 0.0340(9) 0.0252(8) 0.0432(10) -0.0099(7) 0.0123(8) 0.0042(7)
C6 0.0349(9) 0.0251(8) 0.0421(11) -0.0065(7) 0.0020(8) -0.0052(7)
O3 0.0585(17) 0.061(3) 0.124(3) -0.017(2) 0.0328(19) 0.0237(18)
C12 0.0466(10) 0.0383(10) 0.0247(9) 0.0055(7) -0.0022(8) -0.0123(8)
C9 0.0422(10) 0.0540(11) 0.0254(9) -0.0142(8) 0.0047(8) 0.0139(9)
O9 0.0338(18) 0.051(2) 0.057(3) -0.0142(18) 0.0165(18) -0.0116(16)
C19 0.0486(11) 0.0529(12) 0.0350(11) 0.0108(9) -0.0031(9) 0.0050(9)
C17 0.0390(10) 0.0395(10) 0.0651(15) 0.0065(10) 0.0073(10) 0.0184(8)
C18 0.0514(12) 0.0530(13) 0.0618(15) 0.0190(11) -0.0068(11) 0.0211(10)
C21 0.0577(15) 0.0589(15) 0.088(2) -0.0101(14) -0.0041(14) -0.0008(12)
O9A 0.062(5) 0.072(4) 0.035(2) 0.003(2) 0.011(3) -0.040(4)
O6A 0.051(3) 0.075(6) 0.074(4) -0.036(4) 0.012(3) 0.016(3)
O8A 0.099(6) 0.096(4) 0.079(5) 0.047(4) -0.004(5) 0.047(4)
O2A 0.024(4) 0.058(8) 0.131(13) -0.041(8) 0.014(8) -0.001(4)
O5A 0.037(5) 0.042(4) 0.044(4) 0.006(3) 0.013(3) 0.001(3)
O3A 0.114(9) 0.049(7) 0.101(8) -0.007(6) 0.087(7) 0.022(6)
O4A 0.171(13) 0.126(12) 0.071(10) 0.054(9) -0.021(9) 0.041(9)

loop_
_atom_type_symbol
_atom_type_description
_atom_type_scat_dispersion_real
_atom_type_scat_dispersion_imag
_atom_type_scat_source
C C 0.0033 0.0016 'International Tables Vol C Tables 4.2.6.8 and 6.1.1.4'
H H 0.0000 0.0000 'International Tables Vol C Tables 4.2.6.8 and 6.1.1.4'
Cl Cl 0.1484 0.1585 'International Tables Vol C Tables 4.2.6.8 and 6.1.1.4'
Fe Fe 0.3463 0.8444 'International Tables Vol C Tables 4.2.6.8 and 6.1.1.4'
N N 0.0061 0.0033 'International Tables Vol C Tables 4.2.6.8 and 6.1.1.4'
O O 0.0106 0.0060 'International Tables Vol C Tables 4.2.6.8 and 6.1.1.4'

loop_
_geom_angle_atom_site_label_1
_geom_angle_atom_site_label_2
_geom_angle_atom_site_label_3
_geom_angle
_geom_angle_site_symmetry_1
_geom_angle_site_symmetry_3
_geom_angle_publ_flag
N2 Fe1 N3 72.80(4) 3_666 3_666 ?
N2 Fe1 N4 161.49(5) 3_666 . ?
N1 Fe1 N2 86.81(4) . 3_666 ?
N1 Fe1 N3 159.04(5) . 3_666 ?
N1 Fe1 N4 74.74(4) . . ?
N5 Fe1 N2 106.28(5) . 3_666 ?
N5 Fe1 N1 97.40(5) . . ?
N5 Fe1 N6 143.83(5) . . ?
N5 Fe1 N3 93.05(5) . 3_666 ?
N5 Fe1 N4 75.14(5) . . ?
N6 Fe1 N2 108.18(5) . 3_666 ?
N6 Fe1 N1 95.17(5) . . ?
N6 Fe1 N3 86.87(5) . 3_666 ?
N6 Fe1 N4 75.73(5) . . ?
N3 Fe1 N4 125.72(4) 3_666 . ?
O7 Cl2 O8 109.02(18) . . ?
O7 Cl2 O6 114.0(2) . . ?
O7 Cl2 O9 112.9(2) . . ?
O8 Cl2 O6 108.9(2) . . ?
O8 Cl2 O9 105.6(3) . . ?
O6 Cl2 O9 106.0(2) . . ?
O9A Cl2 O7 100.7(3) . . ?
O9A Cl2 O6A 113.8(4) . . ?
O6A Cl2 O7 103.8(3) . . ?
O8A Cl2 O7 111.9(4) . . ?
O8A Cl2 O9A 115.1(4) . . ?
O8A Cl2 O6A 110.5(5) . . ?
O2 Cl1 O4 112.9(2) . . ?
O2 Cl1 O5 110.5(2) . . ?
O2 Cl1 O3 108.1(3) . . ?
O4 Cl1 O3 109.6(3) . . ?
O5 Cl1 O4 108.1(2) . . ?
O5 Cl1 O3 107.5(3) . . ?
O5A Cl1 O2A 102.3(7) . . ?
O3A Cl1 O2A 110.9(12) . . ?
O3A Cl1 O5A 117.6(7) . . ?
O3A Cl1 O4A 112.9(13) . . ?
O4A Cl1 O2A 98.9(14) . . ?
O4A Cl1 O5A 112.0(13) . . ?
C1 O1 C2 102.81(10) . . ?
N1 N2 Fe1 137.23(9) . 3_666 ?
C2 N2 Fe1 116.71(10) . 3_666 ?
C2 N2 N1 106.03(11) . . ?
N2 N1 Fe1 135.81(9) . . ?
C1 N1 Fe1 117.75(10) . . ?
C1 N1 N2 106.35(12) . . ?
C10 N5 Fe1 121.80(11) . . ?
C10 N5 C14 118.16(14) . . ?
C14 N5 Fe1 119.91(10) . . ?
C16 N6 Fe1 118.83(11) . . ?
C20 N6 Fe1 121.60(11) . . ?
C20 N6 C16 118.72(15) . . ?
C3 N3 Fe1 115.77(10) . 3_666 ?
C7 N3 Fe1 127.31(10) . 3_666 ?
C7 N3 C3 116.92(13) . . ?
C8 N4 Fe1 110.60(9) . . ?
C15 N4 Fe1 102.68(9) . . ?
C15 N4 C8 110.67(13) . . ?
C15 N4 C9 111.79(14) . . ?
C9 N4 Fe1 108.15(10) . . ?
C9 N4 C8 112.49(14) . . ?
N3 C3 C2 111.59(12) . . ?
N3 C3 C4 124.34(14) . . ?
C4 C3 C2 124.06(13) . . ?
O1 C2 C3 124.73(12) . . ?
N2 C2 O1 112.26(12) . . ?
N2 C2 C3 122.99(12) . . ?
O1 C1 C8 121.55(12) . . ?
N1 C1 O1 112.55(13) . . ?
N1 C1 C8 125.86(13) . . ?
O10 N7 C21 118.8(2) . . ?
O11 N7 O10 123.0(2) . . ?
O11 N7 C21 118.3(2) . . ?
C3 C4 H4 121.3 . . ?
C3 C4 C5 117.45(14) . . ?
C5 C4 H4 121.3 . . ?
N5 C10 C11 121.45(16) . . ?
N5 C10 C9 117.66(15) . . ?
C11 C10 C9 120.81(15) . . ?
N5 C14 H14 118.5 . . ?
N5 C14 C13 123.02(15) . . ?
C13 C14 H14 118.5 . . ?
N6 C16 C15 115.36(15) . . ?
N6 C16 C17 121.28(17) . . ?
C17 C16 C15 123.26(15) . . ?
N6 C20 H20 118.8 . . ?
N6 C20 C19 122.48(17) . . ?
C19 C20 H20 118.8 . . ?
C4 C5 H5 120.3 . . ?
C6 C5 C4 119.33(15) . . ?
C6 C5 H5 120.3 . . ?
C14 C13 H13 120.7 . . ?
C14 C13 C12 118.56(17) . . ?
C12 C13 H13 120.7 . . ?
N4 C8 H8A 109.7 . . ?
N4 C8 H8B 109.7 . . ?
C1 C8 N4 109.75(12) . . ?
C1 C8 H8A 109.7 . . ?
C1 C8 H8B 109.7 . . ?
H8A C8 H8B 108.2 . . ?
N3 C7 H7 118.7 . . ?
N3 C7 C6 122.53(15) . . ?
C6 C7 H7 118.7 . . ?
C10 C11 H11 120.1 . . ?
C12 C11 C10 119.89(16) . . ?
C12 C11 H11 120.1 . . ?
N4 C15 C16 110.69(13) . . ?
N4 C15 H15A 109.5 . . ?
N4 C15 H15B 109.5 . . ?
C16 C15 H15A 109.5 . . ?
C16 C15 H15B 109.5 . . ?
H15A C15 H15B 108.1 . . ?
C5 C6 C7 119.42(15) . . ?
C5 C6 H6 120.3 . . ?
C7 C6 H6 120.3 . . ?
C13 C12 H12 120.6 . . ?
C11 C12 C13 118.90(17) . . ?
C11 C12 H12 120.6 . . ?
N4 C9 C10 113.49(13) . . ?
N4 C9 H9A 108.9 . . ?
N4 C9 H9B 108.9 . . ?
C10 C9 H9A 108.9 . . ?
C10 C9 H9B 108.9 . . ?
H9A C9 H9B 107.7 . . ?
C20 C19 H19 120.7 . . ?
C20 C19 C18 118.5(2) . . ?
C18 C19 H19 120.7 . . ?
C16 C17 H17 120.5 . . ?
C18 C17 C16 119.07(18) . . ?
C18 C17 H17 120.5 . . ?
C19 C18 H18 120.1 . . ?
C17 C18 C19 119.84(19) . . ?
C17 C18 H18 120.1 . . ?
N7 C21 H21A 109.5 . . ?
N7 C21 H21B 109.5 . . ?
N7 C21 H21C 109.5 . . ?
H21A C21 H21B 109.5 . . ?
H21A C21 H21C 109.5 . . ?
H21B C21 H21C 109.5 . . ?

loop_
_geom_bond_atom_site_label_1
_geom_bond_atom_site_label_2
_geom_bond_distance
_geom_bond_site_symmetry_2
_geom_bond_publ_flag
Fe1 N2 2.1683(11) 3_666 ?
Fe1 N1 2.1494(12) . ?
Fe1 N5 2.0975(13) . ?
Fe1 N6 2.1026(14) . ?
Fe1 N3 2.3100(12) 3_666 ?
Fe1 N4 2.4010(12) . ?
Cl2 O7 1.4291(15) . ?
Cl2 O8 1.436(4) . ?
Cl2 O6 1.458(3) . ?
Cl2 O9 1.471(3) . ?
Cl2 O9A 1.382(4) . ?
Cl2 O6A 1.409(5) . ?
Cl2 O8A 1.353(8) . ?
Cl1 O2 1.410(5) . ?
Cl1 O4 1.441(5) . ?
Cl1 O5 1.439(3) . ?
Cl1 O3 1.465(5) . ?
Cl1 O2A 1.489(17) . ?
Cl1 O5A 1.459(9) . ?
Cl1 O3A 1.291(14) . ?
Cl1 O4A 1.34(2) . ?
O1 C2 1.3524(16) . ?
O1 C1 1.3523(18) . ?
N2 N1 1.3944(16) . ?
N2 C2 1.2955(18) . ?
N1 C1 1.2857(18) . ?
N5 C10 1.3479(19) . ?
N5 C14 1.349(2) . ?
N6 C16 1.3516(19) . ?
N6 C20 1.340(2) . ?
N3 C3 1.3540(18) . ?
N3 C7 1.335(2) . ?
N4 C8 1.481(2) . ?
N4 C15 1.477(2) . ?
N4 C9 1.477(2) . ?
C3 C2 1.451(2) . ?
C3 C4 1.381(2) . ?
C1 C8 1.481(2) . ?
O10 N7 1.208(2) . ?
N7 O11 1.205(3) . ?
N7 C21 1.476(3) . ?
C4 H4 0.9500 . ?
C4 C5 1.385(2) . ?
C10 C11 1.389(2) . ?
C10 C9 1.502(2) . ?
C14 H14 0.9500 . ?
C14 C13 1.377(2) . ?
C16 C15 1.504(3) . ?
C16 C17 1.377(3) . ?
C20 H20 0.9500 . ?
C20 C19 1.370(3) . ?
C5 H5 0.9500 . ?
C5 C6 1.377(2) . ?
C13 H13 0.9500 . ?
C13 C12 1.387(3) . ?
C8 H8A 0.9900 . ?
C8 H8B 0.9900 . ?
C7 H7 0.9500 . ?
C7 C6 1.390(2) . ?
C11 H11 0.9500 . ?
C11 C12 1.374(3) . ?
C15 H15A 0.9900 . ?
C15 H15B 0.9900 . ?
C6 H6 0.9500 . ?
C12 H12 0.9500 . ?
C9 H9A 0.9900 . ?
C9 H9B 0.9900 . ?
C19 H19 0.9500 . ?
C19 C18 1.374(3) . ?
C17 H17 0.9500 . ?
C17 C18 1.372(3) . ?
C18 H18 0.9500 . ?
C21 H21A 0.9800 . ?
C21 H21B 0.9800 . ?
C21 H21C 0.9800 . ?
